data_4511341
loop_
_publ_author_name
'Noro, Shin-ichiro'
'Akutagawa, Tomoyuki'
'Nakamura, Takayoshi'

_publ_section_title
;
 Formation of Strong OH2&#x00B7;&#x00B7;&#x00B7;-O2C Hydrogen Bonds in a
 Trinuclear Core-Based Nickel 1,3,5-Benzenetricarboxylate Coordination
 Polymer
;
_journal_issue 6
_journal_name_full 'Crystal Growth &amp; Design'
_journal_page_first 1205
_journal_paper_doi 10.1021/cg060819+
_journal_volume 7
_journal_year 2007
_chemical_formula_moiety 'C18 H22 Ni3 O20 '
_chemical_formula_sum 'C18 H22 Ni3 O20'
_chemical_formula_weight 734.46
_space_group_IT_number 2
_symmetry_cell_setting triclinic
_symmetry_Int_Tables_number 2
_symmetry_space_group_name_Hall '-P 1'
_symmetry_space_group_name_H-M 'P -1'
_cell_angle_alpha 112.708(3)
_cell_angle_beta 93.919(2)
_cell_angle_gamma 106.591(2)
_cell_formula_units_Z 1
_cell_length_a 6.6978(5)
_cell_length_b 9.6542(8)
_cell_length_c 10.1056(7)
_cell_measurement_reflns_used 4936
_cell_measurement_temperature 393.1
_cell_measurement_theta_max 27.4
_cell_measurement_theta_min 3.2
_cell_volume 565.79(8)
_computing_cell_refinement PROCESS-AUTO
_computing_data_collection PROCESS-AUTO
_computing_data_reduction CrystalStructure
_computing_publication_material 'CrystalStructure 3.7.0'
_computing_structure_refinement SHELXL
_diffrn_detector_area_resol_mean 10.00
_diffrn_measured_fraction_theta_full 0.989
_diffrn_measured_fraction_theta_max 0.989
_diffrn_measurement_device_type 'Rigaku RAXIS-RAPID'
_diffrn_measurement_method \w
_diffrn_radiation_type 'Mo K\a'
_diffrn_radiation_wavelength 0.71075
_diffrn_reflns_av_R_equivalents 0.021
_diffrn_reflns_limit_h_max 8
_diffrn_reflns_limit_h_min -8
_diffrn_reflns_limit_k_max 12
_diffrn_reflns_limit_k_min -12
_diffrn_reflns_limit_l_max 13
_diffrn_reflns_limit_l_min -12
_diffrn_reflns_number 5537
_diffrn_reflns_theta_full 27.46
_diffrn_reflns_theta_max 27.46
_exptl_absorpt_coefficient_mu 2.577
_exptl_absorpt_correction_T_max 0.427
_exptl_absorpt_correction_T_min 0.378
_exptl_absorpt_correction_type multi-scan
_exptl_absorpt_process_details
;
    Higashi, T. (1995). Program for Absorption Correction.
    Rigaku Corporation, Tokyo, Japan.
;
_exptl_crystal_colour green
_exptl_crystal_density_diffrn 2.155
_exptl_crystal_density_method 'not measured'
_exptl_crystal_description block
_exptl_crystal_F_000 374.00
_exptl_crystal_size_max 0.50
_exptl_crystal_size_mid 0.43
_exptl_crystal_size_min 0.33
_refine_diff_density_max 0.66
_refine_diff_density_min -0.46
_refine_ls_extinction_method none
_refine_ls_goodness_of_fit_ref 1.166
_refine_ls_hydrogen_treatment refall
_refine_ls_number_parameters 196
_refine_ls_number_reflns 2557
_refine_ls_R_factor_gt 0.0289
_refine_ls_shift/su_max 0.0010
_refine_ls_structure_factor_coef Fsqd
_refine_ls_weighting_details 'w = 1/[\s^2^(Fo^2^)+(0.0465P)^2^+0.3759P] where P=(Fo^2^+2Fc^2^)/3'
_refine_ls_weighting_scheme calc
_refine_ls_wR_factor_ref 0.0836
_reflns_number_gt 2385
_reflns_number_total 2557
_reflns_threshold_expression F^2^>2.0\s(F^2^)
_cod_data_source_file cg060819%2Bsi20070221_095242.cif
_cod_data_source_block '_060601test'
_cod_original_cell_volume 565.79(7)
_cod_original_formula_sum 'C18 H22 Ni3 O20 '
_cod_database_code 4511341

loop_
_symmetry_equiv_pos_site_id
_symmetry_equiv_pos_as_xyz
1 +X,+Y,+Z
2 -X,-Y,-Z

loop_
_atom_site_label
_atom_site_type_symbol
_atom_site_fract_x
_atom_site_fract_y
_atom_site_fract_z
_atom_site_U_iso_or_equiv
_atom_site_adp_type
_atom_site_occupancy
_atom_site_symmetry_multiplicity
_atom_site_calc_flag
_atom_site_refinement_flags
Ni(1) Ni 0.0000 1.0000 0.5000 0.01543(11) Uani 1.00 2 d S
Ni(2) Ni 0.08490(4) 0.63815(3) 0.26665(3) 0.01961(11) Uani 1.00 1 d .
O(1) O 0.2145(2) 1.01666(19) 0.36835(16) 0.0251(3) Uani 1.00 1 d .
O(2) O 0.1009(2) 0.78569(19) 0.16484(17) 0.0235(3) Uani 1.00 1 d .
O(3) O 0.1344(3) 0.8138(2) -0.31328(18) 0.0313(3) Uani 1.00 1 d .
O(4) O 0.2389(2) 1.05095(19) -0.32138(17) 0.0248(3) Uani 1.00 1 d .
O(5) O 0.7774(2) 1.4825(2) 0.16063(17) 0.0293(3) Uani 1.00 1 d .
O(6) O 0.5993(2) 1.5255(2) 0.34333(19) 0.0344(4) Uani 1.00 1 d .
O(7) O -0.0422(2) 0.76073(18) 0.43492(16) 0.0198(3) Uani 1.00 1 d .
O(8) O 0.1965(3) 0.5004(2) 0.09560(19) 0.0336(4) Uani 1.00 1 d .
O(9) O 0.1204(3) 0.4889(2) 0.3644(2) 0.0426(4) Uani 1.00 1 d .
O(10) O 0.3936(2) 0.7706(2) 0.3854(2) 0.0416(4) Uani 1.00 1 d .
C(1) C 0.2627(3) 1.0276(2) 0.1435(2) 0.0167(3) Uani 1.00 1 d .
C(2) C 0.2159(3) 0.9542(2) -0.0091(2) 0.0173(3) Uani 1.00 1 d .
C(3) C 0.2845(3) 1.0424(2) -0.0887(2) 0.0166(3) Uani 1.00 1 d .
C(4) C 0.4127(3) 1.2025(2) -0.0155(2) 0.0191(3) Uani 1.00 1 d .
C(5) C 0.4670(3) 1.2749(2) 0.1367(2) 0.0185(3) Uani 1.00 1 d .
C(6) C 0.3855(3) 1.1893(2) 0.2162(2) 0.0185(3) Uani 1.00 1 d .
C(7) C 0.1861(3) 0.9360(2) 0.2322(2) 0.0179(3) Uani 1.00 1 d .
C(8) C 0.2166(3) 0.9635(2) -0.2528(2) 0.0197(4) Uani 1.00 1 d .
C(9) C 0.6233(3) 1.4407(2) 0.2201(2) 0.0211(4) Uani 1.00 1 d .
H(1) H 0.1385 0.8458 -0.0580 0.021 Uiso 1.00 1 c R
H(2) H 0.4618 1.2609 -0.0685 0.023 Uiso 1.00 1 c R
H(3) H 0.4129 1.2400 0.3179 0.022 Uiso 1.00 1 c R
H(4) H -0.179(6) 0.685(5) 0.403(4) 0.059(11) Uiso 1.00 1 c .
H(5) H 0.039(6) 0.782(5) 0.534(4) 0.066(12) Uiso 1.00 1 c .

loop_
_atom_site_aniso_label
_atom_site_aniso_U_11
_atom_site_aniso_U_22
_atom_site_aniso_U_33
_atom_site_aniso_U_12
_atom_site_aniso_U_13
_atom_site_aniso_U_23
Ni(1) 0.02079(19) 0.01260(18) 0.00985(18) 0.00178(13) 0.00226(12) 0.00456(13)
Ni(2) 0.02597(17) 0.01567(16) 0.01470(16) 0.00426(12) 0.00336(11) 0.00604(11)
O(1) 0.0301(8) 0.0229(7) 0.0141(7) -0.0008(6) 0.0070(5) 0.0058(6)
O(2) 0.0340(8) 0.0163(7) 0.0163(7) 0.0025(6) 0.0039(6) 0.0075(5)
O(3) 0.0508(10) 0.0177(7) 0.0163(7) 0.0033(7) -0.0054(6) 0.0059(6)
O(4) 0.0307(8) 0.0222(7) 0.0154(7) -0.0010(6) -0.0026(5) 0.0101(6)
O(5) 0.0308(8) 0.0250(8) 0.0169(7) -0.0059(6) 0.0043(6) 0.0045(6)
O(6) 0.0376(9) 0.0243(8) 0.0221(8) -0.0017(7) 0.0098(7) -0.0015(6)
O(7) 0.0276(7) 0.0134(6) 0.0130(6) 0.0021(5) 0.0011(5) 0.0042(5)
O(8) 0.0467(10) 0.0363(9) 0.0223(8) 0.0218(8) 0.0115(7) 0.0108(7)
O(9) 0.0654(13) 0.0317(10) 0.0373(10) 0.0173(9) 0.0057(9) 0.0214(8)
O(10) 0.0284(9) 0.0503(12) 0.0391(10) 0.0071(8) -0.0011(7) 0.0177(9)
C(1) 0.0171(8) 0.0179(9) 0.0148(9) 0.0045(7) 0.0029(6) 0.0077(7)
C(2) 0.0182(9) 0.0154(9) 0.0151(9) 0.0028(7) 0.0016(7) 0.0056(7)
C(3) 0.0175(8) 0.0185(9) 0.0121(8) 0.0051(7) 0.0014(6) 0.0057(7)
C(4) 0.0221(9) 0.0183(9) 0.0157(9) 0.0033(7) 0.0036(7) 0.0084(7)
C(5) 0.0197(9) 0.0152(9) 0.0168(9) 0.0032(7) 0.0026(7) 0.0051(7)
C(6) 0.0222(9) 0.0171(9) 0.0129(8) 0.0040(7) 0.0029(7) 0.0051(7)
C(7) 0.0183(9) 0.0180(9) 0.0162(9) 0.0033(7) 0.0038(7) 0.0081(7)
C(8) 0.0230(9) 0.0195(9) 0.0128(9) 0.0046(7) 0.0001(7) 0.0054(7)
C(9) 0.0249(10) 0.0168(9) 0.0165(9) 0.0020(8) 0.0024(7) 0.0058(7)

loop_
_atom_type_symbol
_atom_type_description
_atom_type_scat_dispersion_real
_atom_type_scat_dispersion_imag
_atom_type_scat_source
C C 0.003 0.002
;
International Tables for Crystallography
(1992, Vol. C, Tables 4.2.6.8 and 6.1.1.4)
;
H H 0.000 0.000
;
International Tables for Crystallography
(1992, Vol. C, Table 6.1.1.4)
;
Ni Ni 0.339 1.112
;
International Tables for Crystallography
(1992, Vol. C, Tables 4.2.6.8 and 6.1.1.4)
;
O O 0.011 0.006
;
International Tables for Crystallography
(1992, Vol. C, Tables 4.2.6.8 and 6.1.1.4)
;

loop_
_geom_angle_atom_site_label_1
_geom_angle_atom_site_label_2
_geom_angle_atom_site_label_3
_geom_angle
_geom_angle_site_symmetry_1
_geom_angle_site_symmetry_3
O(1) Ni(1) O(1) 180.00(9) . 57602
O(1) Ni(1) O(4) 92.52(6) . 55601
O(1) Ni(1) O(4) 87.48(6) . 57502
O(1) Ni(1) O(7) 90.67(6) . .
O(1) Ni(1) O(7) 89.33(6) . 57602
O(1) Ni(1) O(4) 87.48(6) 57602 55601
O(1) Ni(1) O(4) 92.52(6) 57602 57502
O(1) Ni(1) O(7) 89.33(6) 57602 .
O(1) Ni(1) O(7) 90.67(6) 57602 57602
O(4) Ni(1) O(4) 180.00(9) 55601 57502
O(4) Ni(1) O(7) 87.91(6) 55601 .
O(4) Ni(1) O(7) 92.09(6) 55601 57602
O(4) Ni(1) O(7) 92.09(6) 57502 .
O(4) Ni(1) O(7) 87.91(6) 57502 57602
O(7) Ni(1) O(7) 0(440) . 57602
O(2) Ni(2) O(5) 97.05(7) . 44501
O(2) Ni(2) O(7) 95.23(7) . .
O(2) Ni(2) O(8) 87.43(8) . .
O(2) Ni(2) O(9) 170.25(8) . .
O(2) Ni(2) O(10) 91.17(9) . .
O(5) Ni(2) O(7) 88.17(6) 44501 .
O(5) Ni(2) O(8) 88.55(6) 44501 .
O(5) Ni(2) O(9) 89.91(8) 44501 .
O(5) Ni(2) O(10) 171.73(10) 44501 .
O(7) Ni(2) O(8) 176.01(6) . .
O(7) Ni(2) O(9) 91.79(8) . .
O(7) Ni(2) O(10) 92.04(7) . .
O(8) Ni(2) O(9) 85.92(9) . .
O(8) Ni(2) O(10) 90.88(7) . .
O(9) Ni(2) O(10) 81.82(9) . .
Ni(1) O(1) C(7) 127.51(13) . .
Ni(2) O(2) C(7) 122.49(15) . .
Ni(1) O(4) C(8) 121.32(11) 55401 .
Ni(2) O(5) C(9) 127.07(13) 66501 .
Ni(1) O(7) Ni(2) 122.16(8) . .
C(2) C(1) C(6) 119.4(2) . .
C(2) C(1) C(7) 121.44(16) . .
C(6) C(1) C(7) 119.12(18) . .
C(1) C(2) C(3) 120.37(17) . .
C(2) C(3) C(4) 119.73(18) . .
C(2) C(3) C(8) 119.25(16) . .
C(4) C(3) C(8) 121.0(2) . .
C(3) C(4) C(5) 120.1(2) . .
C(4) C(5) C(6) 119.86(17) . .
C(4) C(5) C(9) 122.2(2) . .
C(6) C(5) C(9) 117.80(18) . .
C(1) C(6) C(5) 120.22(18) . .
O(1) C(7) O(2) 125.7(2) . .
O(1) C(7) C(1) 116.47(18) . .
O(2) C(7) C(1) 117.83(17) . .
O(3) C(8) O(4) 123.94(19) . .
O(3) C(8) C(3) 117.4(2) . .
O(4) C(8) C(3) 118.59(18) . .
O(5) C(9) O(6) 124.66(17) . .
O(5) C(9) C(5) 116.43(17) . .
O(6) C(9) C(5) 118.9(2) . .
Ni(1) O(7) H(4) 120(3) . .
Ni(1) O(7) H(5) 92(2) . .
Ni(2) O(7) H(4) 96(2) . .
Ni(2) O(7) H(5) 111(2) . .
H(4) O(7) H(5) 117(4) . .
C(1) C(2) H(1) 119.8 . .
C(3) C(2) H(1) 119.8 . .
C(3) C(4) H(2) 119.9 . .
C(5) C(4) H(2) 119.9 . .
C(1) C(6) H(3) 119.9 . .
C(5) C(6) H(3) 119.9 . .

loop_
_geom_bond_atom_site_label_1
_geom_bond_atom_site_label_2
_geom_bond_distance
_geom_bond_site_symmetry_2
Ni(1) O(1) 2.0380(17) .
Ni(1) O(1) 2.0380(17) 57602
Ni(1) O(4) 2.1284(17) 55601
Ni(1) O(4) 2.1284(17) 57502
Ni(1) O(7) 2.0681(17) .
Ni(1) O(7) 2.0681(17) 57602
Ni(2) O(2) 2.039(2) .
Ni(2) O(5) 2.0823(14) 44501
Ni(2) O(7) 2.0583(16) .
Ni(2) O(8) 2.0698(19) .
Ni(2) O(9) 2.091(2) .
Ni(2) O(10) 2.0778(17) .
O(1) C(7) 1.260(2) .
O(2) C(7) 1.267(2) .
O(3) C(8) 1.258(2) .
O(4) C(8) 1.269(3) .
O(5) C(9) 1.274(3) .
O(6) C(9) 1.250(2) .
C(1) C(2) 1.394(2) .
C(1) C(6) 1.397(2) .
C(1) C(7) 1.505(3) .
C(2) C(3) 1.393(3) .
C(3) C(4) 1.395(2) .
C(3) C(8) 1.503(2) .
C(4) C(5) 1.390(2) .
C(5) C(6) 1.393(3) .
C(5) C(9) 1.500(2) .
O(7) H(4) 0.93(3) .
O(7) H(5) 1.02(4) .
C(2) H(1) 0.930 .
C(4) H(2) 0.930 .
C(6) H(3) 0.930 .
